data_7048022
loop_
_publ_author_name
'Takeshita, Tomohiro'
'Sato, Kazuhiko'
'Nakajima, Yumiko'

_publ_section_title
;
 Selective hydrosiloxane synthesis via dehydrogenative coupling of
 silanols with hydrosilanes catalysed by Fe complexes bearing a
 tetradentate PNNP ligand.
;
_journal_issue 47
_journal_name_full 'Dalton transactions (Cambridge, England : 2003)'
_journal_page_first 17004
_journal_page_last 17010
_journal_paper_doi 10.1039/c8dt04168g
_journal_volume 47
_journal_year 2018
_chemical_formula_moiety 'C19 H12 Cl N O'
_chemical_formula_sum 'C19 H12 Cl N O'
_chemical_formula_weight 305.75
_chemical_name_systematic 5-(4-Chlorophenyl)-phenanthredin-6-one
_space_group_crystal_system monoclinic
_space_group_IT_number 14
_space_group_name_Hall '-P 2ybc'
_space_group_name_H-M_alt 'P 1 21/c 1'
_symmetry_space_group_name_Hall '-P 2ybc'
_symmetry_space_group_name_H-M 'P 1 21/c 1'
_atom_sites_solution_hydrogens geom
_audit_creation_method SHELXL-2018/1
_audit_update_record
;
2018-09-10 deposited with the CCDC.
2018-11-12 downloaded from the CCDC.
;
_cell_angle_alpha 90
_cell_angle_beta 101.941(4)
_cell_angle_gamma 90
_cell_formula_units_Z 4
_cell_length_a 5.4622(2)
_cell_length_b 25.5595(11)
_cell_length_c 10.5965(5)
_cell_measurement_reflns_used 7084
_cell_measurement_temperature 193(2)
_cell_measurement_theta_max 28.50
_cell_measurement_theta_min 2.12
_cell_volume 1447.38(11)
_computing_cell_refinement 'STOE X-AREA'
_computing_data_collection 'STOE X-AREA'
_computing_data_reduction 'STOE X-RED'
_computing_structure_refinement 'SHELXL-2018/1 (Sheldrick, 2018)'
_computing_structure_solution SIR-2004
_diffrn_ambient_temperature 193(2)
_diffrn_detector 'image plate (34 cm diameter)'
_diffrn_detector_area_resol_mean 6.67
_diffrn_detector_type STOE
_diffrn_measured_fraction_theta_full 0.998
_diffrn_measured_fraction_theta_max 0.995
_diffrn_measurement_details ' 138 frames, detector distance = 80 mm'
_diffrn_measurement_device '2-circle goniometer'
_diffrn_measurement_device_type 'STOE IPDS 2T'
_diffrn_measurement_method 'rotation method'
_diffrn_radiation_monochromator 'plane graphite'
_diffrn_radiation_type MoK\a
_diffrn_radiation_wavelength 0.71073
_diffrn_reflns_av_R_equivalents 0.0242
_diffrn_reflns_av_unetI/netI 0.0297
_diffrn_reflns_Laue_measured_fraction_full 0.998
_diffrn_reflns_Laue_measured_fraction_max 0.995
_diffrn_reflns_limit_h_max 7
_diffrn_reflns_limit_h_min -7
_diffrn_reflns_limit_k_max 34
_diffrn_reflns_limit_k_min -30
_diffrn_reflns_limit_l_max 14
_diffrn_reflns_limit_l_min -13
_diffrn_reflns_number 7429
_diffrn_reflns_point_group_measured_fraction_full 0.998
_diffrn_reflns_point_group_measured_fraction_max 0.995
_diffrn_reflns_theta_full 25.242
_diffrn_reflns_theta_max 28.436
_diffrn_reflns_theta_min 2.120
_diffrn_source 'sealed X-ray tube, 12 x 0.4 mm long-fine focus'
_exptl_absorpt_coefficient_mu 0.264
_exptl_absorpt_correction_T_max 0.9860
_exptl_absorpt_correction_T_min 0.8976
_exptl_absorpt_correction_type integration
_exptl_crystal_colour colourless
_exptl_crystal_density_diffrn 1.403
_exptl_crystal_description needle
_exptl_crystal_F_000 632
_exptl_crystal_size_max 1.070
_exptl_crystal_size_mid 0.140
_exptl_crystal_size_min 0.040
_refine_diff_density_max 0.291
_refine_diff_density_min -0.294
_refine_diff_density_rms 0.057
_refine_ls_extinction_method none
_refine_ls_goodness_of_fit_ref 1.104
_refine_ls_hydrogen_treatment constr
_refine_ls_matrix_type full
_refine_ls_number_parameters 199
_refine_ls_number_reflns 3631
_refine_ls_number_restraints 0
_refine_ls_restrained_S_all 1.104
_refine_ls_R_factor_all 0.0872
_refine_ls_R_factor_gt 0.0579
_refine_ls_shift/su_max 0.000
_refine_ls_shift/su_mean 0.000
_refine_ls_structure_factor_coef Fsqd
_refine_ls_weighting_details 'w=1/[\s^2^(Fo^2^)+(0.0331P)^2^+1.4963P] where P=(Fo^2^+2Fc^2^)/3'
_refine_ls_weighting_scheme calc
_refine_ls_wR_factor_gt 0.1158
_refine_ls_wR_factor_ref 0.1329
_reflns_Friedel_coverage 0.000
_reflns_number_gt 2699
_reflns_number_total 3631
_reflns_threshold_expression 'I > 2\s(I)'
_cod_data_source_file c8dt04168g2.cif
_cod_data_source_block 2a
_cod_depositor_comments 'Adding full bibliography for 7048021--7048028.cif.'
_cod_database_code 7048022
_shelx_shelxl_version_number 2018/1
_shelx_space_group_comment
;
The symmetry employed for this shelxl refinement is uniquely defined
by the following loop, which should always be used as a source of
symmetry information in preference to the above space-group names.
They are only intended as comments.
;
_shelx_estimated_absorpt_t_min 0.765
_shelx_estimated_absorpt_t_max 0.990

loop_
_space_group_symop_operation_xyz
'x, y, z'
'-x, y+1/2, -z+1/2'
'-x, -y, -z'
'x, -y-1/2, z-1/2'

loop_
_atom_site_label
_atom_site_type_symbol
_atom_site_fract_x
_atom_site_fract_y
_atom_site_fract_z
_atom_site_U_iso_or_equiv
_atom_site_adp_type
_atom_site_occupancy
_atom_site_site_symmetry_order
_atom_site_calc_flag
_atom_site_refinement_flags_posn
_atom_site_refinement_flags_adp
Cl1 Cl 0.04103(14) 0.06584(2) 0.62094(7) 0.0510(2) Uani 1 1 d . .
N1 N 0.0931(3) 0.29729(7) 0.63660(17) 0.0270(4) Uani 1 1 d . .
C2 C -0.0987(4) 0.32911(8) 0.5654(2) 0.0269(4) Uani 1 1 d . .
C3 C -0.3020(4) 0.30599(9) 0.4830(2) 0.0306(5) Uani 1 1 d . .
H3 H -0.307958 0.269071 0.472394 0.037 Uiso 1 1 calc R U
C4 C -0.4946(4) 0.33660(10) 0.4166(2) 0.0358(5) Uani 1 1 d . .
H4 H -0.633320 0.320615 0.361096 0.043 Uiso 1 1 calc R U
C5 C -0.4866(5) 0.39067(10) 0.4308(2) 0.0369(5) Uani 1 1 d . .
H5 H -0.620639 0.411653 0.386335 0.044 Uiso 1 1 calc R U
C6 C -0.2829(4) 0.41356(9) 0.5096(2) 0.0360(5) Uani 1 1 d . .
H6 H -0.276981 0.450588 0.517421 0.043 Uiso 1 1 calc R U
C7 C -0.0842(4) 0.38391(8) 0.5786(2) 0.0284(4) Uani 1 1 d . .
C8 C 0.1349(4) 0.40694(8) 0.6624(2) 0.0303(5) Uani 1 1 d . .
C9 C 0.1695(5) 0.46111(9) 0.6798(3) 0.0403(6) Uani 1 1 d . .
H9 H 0.043291 0.484399 0.637525 0.048 Uiso 1 1 calc R U
C10 C 0.3831(5) 0.48106(10) 0.7572(3) 0.0462(6) Uani 1 1 d . .
H10 H 0.402926 0.517861 0.766887 0.055 Uiso 1 1 calc R U
C11 C 0.5705(5) 0.44779(10) 0.8213(3) 0.0443(6) Uani 1 1 d . .
H11 H 0.717556 0.461817 0.874328 0.053 Uiso 1 1 calc R U
C12 C 0.5409(5) 0.39469(10) 0.8074(2) 0.0371(5) Uani 1 1 d . .
H12 H 0.667719 0.371838 0.851120 0.044 Uiso 1 1 calc R U
C13 C 0.3242(4) 0.37403(8) 0.7289(2) 0.0289(5) Uani 1 1 d . .
C14 C 0.3020(4) 0.31686(9) 0.7200(2) 0.0287(4) Uani 1 1 d . .
O15 O 0.4572(3) 0.28704(6) 0.78323(16) 0.0367(4) Uani 1 1 d . .
C16 C 0.0709(4) 0.24101(8) 0.6278(2) 0.0277(4) Uani 1 1 d . .
C17 C -0.0866(4) 0.21531(9) 0.6944(2) 0.0317(5) Uani 1 1 d . .
H17 H -0.184366 0.234551 0.742698 0.038 Uiso 1 1 calc R U
C18 C -0.0997(4) 0.16100(9) 0.6895(2) 0.0353(5) Uani 1 1 d . .
H18 H -0.208501 0.142726 0.733446 0.042 Uiso 1 1 calc R U
C19 C 0.0470(4) 0.13391(8) 0.6201(2) 0.0332(5) Uani 1 1 d . .
C20 C 0.2005(5) 0.15947(10) 0.5523(2) 0.0384(6) Uani 1 1 d . .
H20 H 0.297996 0.140225 0.503862 0.046 Uiso 1 1 calc R U
C21 C 0.2109(4) 0.21354(9) 0.5557(2) 0.0352(5) Uani 1 1 d . .
H21 H 0.314336 0.231726 0.508413 0.042 Uiso 1 1 calc R U

loop_
_atom_site_aniso_label
_atom_site_aniso_U_11
_atom_site_aniso_U_22
_atom_site_aniso_U_33
_atom_site_aniso_U_23
_atom_site_aniso_U_13
_atom_site_aniso_U_12
Cl1 0.0636(4) 0.0236(3) 0.0596(4) -0.0016(3) -0.0016(3) 0.0007(3)
N1 0.0288(9) 0.0224(8) 0.0304(9) 0.0023(7) 0.0071(7) -0.0005(7)
C2 0.0259(10) 0.0275(10) 0.0288(11) 0.0042(8) 0.0091(9) -0.0007(8)
C3 0.0319(11) 0.0299(11) 0.0300(11) 0.0019(9) 0.0066(9) -0.0020(9)
C4 0.0321(12) 0.0412(13) 0.0326(12) 0.0027(10) 0.0030(10) -0.0046(10)
C5 0.0323(12) 0.0402(13) 0.0370(13) 0.0076(10) 0.0042(10) 0.0056(10)
C6 0.0394(13) 0.0294(11) 0.0389(13) 0.0051(9) 0.0078(10) 0.0055(10)
C7 0.0306(11) 0.0259(10) 0.0295(11) 0.0019(8) 0.0079(9) 0.0002(8)
C8 0.0347(11) 0.0261(11) 0.0314(11) 0.0001(8) 0.0097(9) -0.0017(9)
C9 0.0447(14) 0.0262(11) 0.0483(15) 0.0002(10) 0.0057(12) 0.0007(10)
C10 0.0529(16) 0.0289(12) 0.0538(16) -0.0040(11) 0.0044(13) -0.0103(11)
C11 0.0444(15) 0.0404(14) 0.0449(15) -0.0017(11) 0.0021(12) -0.0116(11)
C12 0.0370(12) 0.0359(12) 0.0365(13) 0.0034(10) 0.0037(10) -0.0059(10)
C13 0.0317(11) 0.0271(11) 0.0288(11) 0.0011(8) 0.0085(9) -0.0023(9)
C14 0.0291(10) 0.0295(11) 0.0284(10) 0.0024(9) 0.0077(9) -0.0010(9)
O15 0.0329(8) 0.0333(9) 0.0408(9) 0.0060(7) 0.0006(7) 0.0042(7)
C16 0.0285(10) 0.0237(10) 0.0312(11) 0.0020(8) 0.0065(9) 0.0006(8)
C17 0.0305(11) 0.0298(11) 0.0377(12) 0.0031(9) 0.0135(10) 0.0031(9)
C18 0.0331(12) 0.0297(11) 0.0439(14) 0.0083(10) 0.0100(10) -0.0008(9)
C19 0.0367(12) 0.0231(10) 0.0365(12) 0.0004(9) -0.0003(9) 0.0026(9)
C20 0.0421(14) 0.0330(12) 0.0422(14) -0.0053(10) 0.0139(11) 0.0049(10)
C21 0.0361(12) 0.0332(12) 0.0406(13) 0.0011(10) 0.0182(10) -0.0006(10)

loop_
_atom_type_symbol
_atom_type_description
_atom_type_scat_dispersion_real
_atom_type_scat_dispersion_imag
_atom_type_scat_source
C C 0.0033 0.0016 'International Tables Vol C Tables 4.2.6.8 and 6.1.1.4'
H H 0.0000 0.0000 'International Tables Vol C Tables 4.2.6.8 and 6.1.1.4'
N N 0.0061 0.0033 'International Tables Vol C Tables 4.2.6.8 and 6.1.1.4'
O O 0.0106 0.0060 'International Tables Vol C Tables 4.2.6.8 and 6.1.1.4'
Cl Cl 0.1484 0.1585 'International Tables Vol C Tables 4.2.6.8 and 6.1.1.4'

loop_
_exptl_crystal_face_index_h
_exptl_crystal_face_index_k
_exptl_crystal_face_index_l
_exptl_crystal_face_perp_dist
-1 0 1 0.5360
1 0 -1 0.5360
0 1 0 0.0245
0 -1 0 0.0245
1 0 6 0.0730
-1 0 -6 0.0730

loop_
_geom_angle_atom_site_label_1
_geom_angle_atom_site_label_2
_geom_angle_atom_site_label_3
_geom_angle
C14 N1 C2 123.68(18)
C14 N1 C16 116.65(18)
C2 N1 C16 119.63(18)
C3 C2 C7 120.4(2)
C3 C2 N1 119.77(19)
C7 C2 N1 119.88(19)
C4 C3 C2 120.2(2)
C4 C3 H3 119.9
C2 C3 H3 119.9
C3 C4 C5 120.3(2)
C3 C4 H4 119.8
C5 C4 H4 119.8
C6 C5 C4 119.4(2)
C6 C5 H5 120.3
C4 C5 H5 120.3
C5 C6 C7 122.0(2)
C5 C6 H6 119.0
C7 C6 H6 119.0
C6 C7 C2 117.7(2)
C6 C7 C8 123.3(2)
C2 C7 C8 119.0(2)
C9 C8 C13 117.3(2)
C9 C8 C7 123.3(2)
C13 C8 C7 119.3(2)
C10 C9 C8 121.2(2)
C10 C9 H9 119.4
C8 C9 H9 119.4
C9 C10 C11 120.7(2)
C9 C10 H10 119.7
C11 C10 H10 119.7
C12 C11 C10 119.5(2)
C12 C11 H11 120.2
C10 C11 H11 120.2
C11 C12 C13 120.2(2)
C11 C12 H12 119.9
C13 C12 H12 119.9
C12 C13 C8 121.1(2)
C12 C13 C14 117.5(2)
C8 C13 C14 121.4(2)
O15 C14 N1 120.5(2)
O15 C14 C13 122.9(2)
N1 C14 C13 116.59(19)
C21 C16 C17 121.0(2)
C21 C16 N1 119.6(2)
C17 C16 N1 119.4(2)
C16 C17 C18 119.1(2)
C16 C17 H17 120.4
C18 C17 H17 120.4
C19 C18 C17 119.3(2)
C19 C18 H18 120.4
C17 C18 H18 120.4
C20 C19 C18 121.5(2)
C20 C19 Cl1 119.42(19)
C18 C19 Cl1 119.03(19)
C19 C20 C21 119.2(2)
C19 C20 H20 120.4
C21 C20 H20 120.4
C16 C21 C20 119.9(2)
C16 C21 H21 120.1
C20 C21 H21 120.1

loop_
_geom_bond_atom_site_label_1
_geom_bond_atom_site_label_2
_geom_bond_distance
Cl1 C19 1.740(2)
N1 C14 1.384(3)
N1 C2 1.415(3)
N1 C16 1.445(3)
C2 C3 1.394(3)
C2 C7 1.408(3)
C3 C4 1.381(3)
C3 H3 0.9500
C4 C5 1.390(3)
C4 H4 0.9500
C5 C6 1.376(3)
C5 H5 0.9500
C6 C7 1.400(3)
C6 H6 0.9500
C7 C8 1.458(3)
C8 C9 1.404(3)
C8 C13 1.405(3)
C9 C10 1.377(4)
C9 H9 0.9500
C10 C11 1.395(4)
C10 H10 0.9500
C11 C12 1.371(3)
C11 H11 0.9500
C12 C13 1.402(3)
C12 H12 0.9500
C13 C14 1.467(3)
C14 O15 1.231(3)
C16 C21 1.380(3)
C16 C17 1.386(3)
C17 C18 1.390(3)
C17 H17 0.9500
C18 C19 1.381(3)
C18 H18 0.9500
C19 C20 1.377(4)
C20 C21 1.383(3)
C20 H20 0.9500
C21 H21 0.9500

loop_
_geom_torsion_atom_site_label_1
_geom_torsion_atom_site_label_2
_geom_torsion_atom_site_label_3
_geom_torsion_atom_site_label_4
_geom_torsion
C14 N1 C2 C3 179.6(2)
C16 N1 C2 C3 -2.9(3)
C14 N1 C2 C7 -0.7(3)
C16 N1 C2 C7 176.8(2)
C7 C2 C3 C4 -2.0(3)
N1 C2 C3 C4 177.6(2)
C2 C3 C4 C5 0.5(4)
C3 C4 C5 C6 1.2(4)
C4 C5 C6 C7 -1.3(4)
C5 C6 C7 C2 -0.2(3)
C5 C6 C7 C8 179.6(2)
C3 C2 C7 C6 1.9(3)
N1 C2 C7 C6 -177.8(2)
C3 C2 C7 C8 -178.0(2)
N1 C2 C7 C8 2.3(3)
C6 C7 C8 C9 -1.2(4)
C2 C7 C8 C9 178.6(2)
C6 C7 C8 C13 179.4(2)
C2 C7 C8 C13 -0.8(3)
C13 C8 C9 C10 1.3(4)
C7 C8 C9 C10 -178.1(2)
C8 C9 C10 C11 -0.6(4)
C9 C10 C11 C12 -0.2(4)
C10 C11 C12 C13 0.2(4)
C11 C12 C13 C8 0.6(4)
C11 C12 C13 C14 -178.9(2)
C9 C8 C13 C12 -1.3(3)
C7 C8 C13 C12 178.2(2)
C9 C8 C13 C14 178.2(2)
C7 C8 C13 C14 -2.4(3)
C2 N1 C14 O15 176.9(2)
C16 N1 C14 O15 -0.6(3)
C2 N1 C14 C13 -2.4(3)
C16 N1 C14 C13 -179.94(18)
C12 C13 C14 O15 4.1(3)
C8 C13 C14 O15 -175.4(2)
C12 C13 C14 N1 -176.6(2)
C8 C13 C14 N1 3.9(3)
C14 N1 C16 C21 -77.9(3)
C2 N1 C16 C21 104.4(2)
C14 N1 C16 C17 100.5(2)
C2 N1 C16 C17 -77.1(3)
C21 C16 C17 C18 1.0(4)
N1 C16 C17 C18 -177.5(2)
C16 C17 C18 C19 0.9(4)
C17 C18 C19 C20 -2.0(4)
C17 C18 C19 Cl1 176.87(19)
C18 C19 C20 C21 1.1(4)
Cl1 C19 C20 C21 -177.8(2)
C17 C16 C21 C20 -1.9(4)
N1 C16 C21 C20 176.6(2)
C19 C20 C21 C16 0.8(4)
